data_7044285
loop_
_publ_author_name
'Das, Sabuj Kanti'
'Chatterjee, Sauvik'
'Bhunia, Subhajit'
'Mondal, Abhishake'
'Mitra, Partha'
'Kumari, Vandana'
'Pradhan, Anirban'
'Bhaumik, Asim'

_publ_section_title
;
 A new strongly paramagnetic cerium containing microporous MOF for CO2
 fixation under ambient conditions
;
_journal_name_full 'Dalton Trans.'
_journal_paper_doi 10.1039/C7DT02040F
_journal_year 2017
_chemical_formula_moiety 'C48 H46 Ce2 N4 O16'
_chemical_formula_sum 'C48 H46 Ce2 N4 O16'
_chemical_formula_weight 1215.13
_space_group_crystal_system triclinic
_space_group_IT_number 2
_space_group_name_Hall '-P 1'
_space_group_name_H-M_alt 'P -1'
_symmetry_space_group_name_Hall '-P 1'
_symmetry_space_group_name_H-M 'P -1'
_atom_sites_solution_hydrogens geom
_audit_creation_date 2017-07-14
_audit_creation_method
;
Olex2 1.2
(compiled 2015.09.30 svn.r3233 for OlexSys, GUI svn.r5103)
;
_audit_update_record
;
2017-09-17 deposited with the CCDC.
2017-09-19 downloaded from the CCDC.
;
_cell_angle_alpha 78.702(2)
_cell_angle_beta 87.143(2)
_cell_angle_gamma 62.144(2)
_cell_formula_units_Z 2
_cell_length_a 11.4988(12)
_cell_length_b 11.5886(12)
_cell_length_c 23.465(2)
_cell_measurement_reflns_used 354
_cell_measurement_temperature 293(2)
_cell_measurement_theta_max 31.8
_cell_measurement_theta_min 2.9
_cell_volume 2707.8(5)
_computing_cell_refinement 'SAINT 6.45 ( Bruker, 2003)'
_computing_data_collection 'SMART 5.628 (Bruker, 2003)'
_computing_data_reduction 'SAINT 6.45 ( Bruker, 2003)'
_computing_molecular_graphics 'Olex2 (Dolomanov et al., 2009)'
_computing_publication_material 'Olex2 (Dolomanov et al., 2009)'
_computing_structure_refinement 'XL (Sheldrick, 2008)'
_computing_structure_solution SIR-97
_diffrn_ambient_temperature 293(2)
_diffrn_measured_fraction_theta_full 0.998
_diffrn_measured_fraction_theta_max 0.794
_diffrn_measurement_device_type 'Bruker SMART APEX'
_diffrn_measurement_method /w-scans
_diffrn_radiation_type MoK\a
_diffrn_radiation_wavelength 0.71073
_diffrn_reflns_av_R_equivalents 0.0442
_diffrn_reflns_av_unetI/netI 0.0716
_diffrn_reflns_Laue_measured_fraction_full 0.998
_diffrn_reflns_Laue_measured_fraction_max 0.794
_diffrn_reflns_limit_h_max 14
_diffrn_reflns_limit_h_min -15
_diffrn_reflns_limit_k_max 14
_diffrn_reflns_limit_k_min -15
_diffrn_reflns_limit_l_max 34
_diffrn_reflns_limit_l_min -30
_diffrn_reflns_number 33546
_diffrn_reflns_point_group_measured_fraction_full 0.998
_diffrn_reflns_point_group_measured_fraction_max 0.794
_diffrn_reflns_theta_full 25.242
_diffrn_reflns_theta_max 31.864
_diffrn_reflns_theta_min 0.886
_exptl_absorpt_coefficient_mu 1.727
_exptl_absorpt_correction_T_max 0.856
_exptl_absorpt_correction_T_min 0.796
_exptl_absorpt_correction_type empirical
_exptl_absorpt_process_details 'SADABS 2.10 (Bruker 2003)'
_exptl_crystal_colour colorless
_exptl_crystal_density_diffrn 1.490
_exptl_crystal_density_method 'not measured'
_exptl_crystal_description block
_exptl_crystal_F_000 1212
_exptl_crystal_size_max 0.15
_exptl_crystal_size_mid 0.11
_exptl_crystal_size_min 0.09
_refine_diff_density_max 1.083
_refine_diff_density_min -1.299
_refine_diff_density_rms 0.132
_refine_ls_extinction_method none
_refine_ls_goodness_of_fit_ref 0.976
_refine_ls_hydrogen_treatment constr
_refine_ls_matrix_type full
_refine_ls_number_parameters 639
_refine_ls_number_reflns 14754
_refine_ls_number_restraints 0
_refine_ls_restrained_S_all 0.976
_refine_ls_R_factor_all 0.0619
_refine_ls_R_factor_gt 0.0382
_refine_ls_shift/su_max 0.002
_refine_ls_shift/su_mean 0.000
_refine_ls_structure_factor_coef Fsqd
_refine_ls_weighting_details 'w=1/[\s^2^(Fo^2^)+(0.0288P)^2^] where P=(Fo^2^+2Fc^2^)/3'
_refine_ls_weighting_scheme calc
_refine_ls_wR_factor_gt 0.0728
_refine_ls_wR_factor_ref 0.0803
_reflns_Friedel_coverage 0.000
_reflns_number_gt 10873
_reflns_number_total 14754
_reflns_threshold_expression 'I > 2\s(I)'
_cod_data_source_file c7dt02040f2.cif
_cod_data_source_block CeMOF
_cod_database_code 7044285
_shelxl_version_number 2014/6
_shelx_space_group_comment
;
The symmetry employed for this shelxl refinement is uniquely defined
by the following loop, which should always be used as a source of
symmetry information in preference to the above space-group names.
They are only intended as comments.
;
_olex2_refinement_description
;
1. Fixed Uiso
 At 1.2 times of:
  All C(H) groups
 At 1.5 times of:
  All C(H,H,H) groups
2.a Aromatic/amide H refined with riding coordinates:
 C2(H2), C3(H3), C6(H6), C7(H7), C8(H8), C9(H9), C13(H13), C14(H14), C15(H15),
 C19(H19), C20(H20), C25(H25), C28(H28), C29(H29), C32(H32), C36(H36), C38(H38),
  C39(H39), C40(H40), C41(H41), C42(H42), C43(H43)
2.b Idealised Me refined as rotating group:
 C45(H45A,H45B,H45C), C47(H47A,H47B,H47C), C48(H48A,H48B,H48C), C49(H49A,H49B,
 H49C), C51(H51A,H51B,H51C), C52(H52A,H52B,H52C), C53(H53A,H53B,H53C), C54(H54A,
 H54B,H54C)
;
_olex2_submission_special_instructions 'No special instructions were received'

loop_
_space_group_symop_operation_xyz
'x, y, z'
'-x, -y, -z'

loop_
_atom_site_label
_atom_site_type_symbol
_atom_site_fract_x
_atom_site_fract_y
_atom_site_fract_z
_atom_site_U_iso_or_equiv
_atom_site_adp_type
_atom_site_occupancy
_atom_site_site_symmetry_order
_atom_site_calc_flag
_atom_site_refinement_flags_posn
Ce1 Ce 0.90951(2) 0.69386(2) 0.18954(2) 0.01059(5) Uani 1 1 d .
Ce2 Ce 0.93062(2) 0.66468(2) -0.30738(2) 0.01052(5) Uani 1 1 d .
O1 O 1.0315(2) 0.6822(3) 0.09452(10) 0.0246(6) Uani 1 1 d .
O2 O 0.8332(2) 0.6993(3) 0.09078(10) 0.0284(6) Uani 1 1 d .
O3 O 0.8710(2) 0.7954(2) 0.28329(10) 0.0236(6) Uani 1 1 d .
O4 O 0.9416(2) 0.5789(2) 0.30250(10) 0.0160(5) Uani 1 1 d .
O5 O 0.8468(2) 0.6691(3) 0.59463(10) 0.0244(6) Uani 1 1 d .
O6 O 1.0419(2) 0.6607(2) 0.59495(10) 0.0201(5) Uani 1 1 d .
O7 O 0.9304(3) 0.9026(2) 0.16016(12) 0.0314(7) Uani 1 1 d .
O8 O 0.6819(2) 0.8914(2) 0.17837(11) 0.0254(6) Uani 1 1 d .
O9 O 0.9667(2) 0.5480(2) -0.19363(10) 0.0166(5) Uani 1 1 d .
O10 O 0.7509(2) 0.6074(2) 0.21599(11) 0.0218(6) Uani 1 1 d .
O11 O 1.1362(2) 0.6280(2) 0.22379(10) 0.0184(5) Uani 1 1 d .
O14 O 0.7016(2) 0.8584(2) -0.31920(11) 0.0260(6) Uani 1 1 d .
O15 O 0.9507(3) 0.8747(2) -0.33689(12) 0.0292(6) Uani 1 1 d .
O16 O 0.8967(2) 0.7644(2) -0.21488(10) 0.0238(6) Uani 1 1 d .
O18 O 0.8415(2) 0.4059(2) 0.27518(10) 0.0178(5) Uani 1 1 d .
O52 O 1.2227(2) 0.4255(2) 0.28088(11) 0.0218(6) Uani 1 1 d .
N1 N 0.5347(3) 1.0636(3) -0.31884(15) 0.0289(8) Uani 1 1 d .
N2 N 0.5212(3) 1.0966(3) 0.18560(14) 0.0254(7) Uani 1 1 d .
N4 N 1.1094(3) 0.9370(3) 0.14831(18) 0.0394(9) Uani 1 1 d .
N5 N 1.1292(3) 0.9065(3) -0.35965(18) 0.0388(9) Uani 1 1 d .
C1 C 0.9453(3) 0.6831(3) 0.00250(14) 0.0166(7) Uani 1 1 d .
C2 C 0.8598(3) 0.6483(3) -0.01944(14) 0.0181(7) Uani 1 1 d .
H2 H 0.7995 0.6337 0.0048 0.022 Uiso 1 1 calc R
C3 C 0.8619(3) 0.6341(3) -0.07826(15) 0.0190(7) Uani 1 1 d .
H3 H 0.8054 0.6075 -0.0918 0.023 Uiso 1 1 calc R
C4 C 0.9465(3) 0.6593(3) -0.11484(14) 0.0161(7) Uani 1 1 d .
C5 C 1.0377(3) 0.6948(3) -0.09444(15) 0.0183(7) Uani 1 1 d .
C6 C 1.1296(4) 0.7173(4) -0.13199(16) 0.0255(8) Uani 1 1 d .
H6 H 1.1306 0.7085 -0.1706 0.031 Uiso 1 1 calc R
C7 C 1.2163(4) 0.7519(4) -0.11176(18) 0.0334(10) Uani 1 1 d .
H7 H 1.2761 0.7657 -0.1366 0.040 Uiso 1 1 calc R
C8 C 1.2154(4) 0.7665(5) -0.05345(18) 0.0394(11) Uani 1 1 d .
H8 H 1.2732 0.7920 -0.0403 0.047 Uiso 1 1 calc R
C9 C 1.1296(4) 0.7435(4) -0.01590(17) 0.0317(10) Uani 1 1 d .
H9 H 1.1312 0.7526 0.0225 0.038 Uiso 1 1 calc R
C10 C 1.0385(3) 0.7062(3) -0.03453(15) 0.0195(8) Uani 1 1 d .
C11 C 0.9370(3) 0.6893(3) 0.06636(15) 0.0186(7) Uani 1 1 d .
C12 C 1.0177(3) 0.7175(3) 0.40378(14) 0.0159(7) Uani 1 1 d .
C13 C 1.1010(3) 0.7521(3) 0.36566(15) 0.0208(8) Uani 1 1 d .
H13 H 1.0936 0.7552 0.3260 0.025 Uiso 1 1 calc R
C14 C 1.1912(4) 0.7808(4) 0.38566(16) 0.0269(9) Uani 1 1 d .
H14 H 1.2464 0.8012 0.3601 0.032 Uiso 1 1 calc R
C15 C 1.2008(4) 0.7795(4) 0.44557(17) 0.0292(9) Uani 1 1 d .
H15 H 1.2613 0.8012 0.4591 0.035 Uiso 1 1 calc R
C17 C 1.0281(3) 0.7139(3) 0.46458(14) 0.0156(7) Uani 1 1 d .
C18 C 0.9434(3) 0.6777(3) 0.50287(14) 0.0157(7) Uani 1 1 d .
C19 C 0.8562(3) 0.6456(3) 0.48012(14) 0.0179(7) Uani 1 1 d .
H19 H 0.8010 0.6234 0.5049 0.021 Uiso 1 1 calc R
C20 C 0.8490(3) 0.6457(3) 0.42060(14) 0.0177(7) Uani 1 1 d .
H20 H 0.7916 0.6204 0.4067 0.021 Uiso 1 1 calc R
C21 C 0.9255(3) 0.6826(3) 0.38281(14) 0.0148(7) Uani 1 1 d .
C22 C 0.9452(3) 0.6690(3) 0.56789(14) 0.0161(7) Uani 1 1 d .
C23 C 0.9119(3) 0.6871(3) 0.31869(14) 0.0152(7) Uani 1 1 d .
C24 C 0.7451(3) 0.5105(3) 0.24846(14) 0.0154(7) Uani 1 1 d .
C25 C 1.1227(3) 0.7470(4) 0.48383(16) 0.0241(8) Uani 1 1 d .
H25 H 1.1312 0.7463 0.5231 0.029 Uiso 1 1 calc R
C26 C 0.9364(3) 0.6572(3) -0.17842(14) 0.0141(7) Uani 1 1 d .
C27 C 0.6101(3) 0.5166(3) 0.25403(15) 0.0158(7) Uani 1 1 d .
C28 C 0.5311(3) 0.5632(4) 0.20386(16) 0.0232(8) Uani 1 1 d .
H28 H 0.5606 0.5908 0.1688 0.028 Uiso 1 1 calc R
C29 C 0.4053(3) 0.5692(4) 0.20568(15) 0.0213(8) Uani 1 1 d .
H29 H 0.3520 0.6027 0.1718 0.026 Uiso 1 1 calc R
C30 C 0.4378(3) 0.4836(3) 0.30986(14) 0.0156(7) Uani 1 1 d .
C31 C 0.5641(3) 0.4800(3) 0.30863(15) 0.0157(7) Uani 1 1 d .
C32 C 0.3897(3) 0.4515(4) 0.36473(16) 0.0243(8) Uani 1 1 d .
H32 H 0.3100 0.4489 0.3661 0.029 Uiso 1 1 calc R
C34 C 1.2287(3) 0.5267(3) 0.25408(15) 0.0163(7) Uani 1 1 d .
C35 C 0.3603(3) 0.5265(3) 0.25665(14) 0.0145(7) Uani 1 1 d .
C36 C 1.0113(4) 0.9230(4) 0.12911(19) 0.0315(10) Uani 1 1 d .
H36 H 1.0027 0.9289 0.0893 0.038 Uiso 1 1 calc R
C38 C 0.6593(3) 0.9717(3) -0.31015(16) 0.0228(8) Uani 1 1 d .
H38 H 0.7188 0.9943 -0.2963 0.027 Uiso 1 1 calc R
C39 C 1.0231(4) 0.9008(4) -0.37246(18) 0.0273(9) Uani 1 1 d .
H39 H 0.9994 0.9179 -0.4117 0.033 Uiso 1 1 calc R
C40 C 0.4598(4) 0.4247(4) 0.41525(16) 0.0324(10) Uani 1 1 d .
H40 H 0.4261 0.4065 0.4508 0.039 Uiso 1 1 calc R
C41 C 0.5822(4) 0.4244(4) 0.41391(17) 0.0315(9) Uani 1 1 d .
H41 H 0.6278 0.4079 0.4487 0.038 Uiso 1 1 calc R
C42 C 0.6350(3) 0.4479(3) 0.36233(15) 0.0213(8) Uani 1 1 d .
H42 H 0.7181 0.4430 0.3622 0.026 Uiso 1 1 calc R
C43 C 0.6448(3) 1.0004(4) 0.19167(15) 0.0225(8) Uani 1 1 d .
H43 H 0.7077 1.0166 0.2070 0.027 Uiso 1 1 calc R
C45 C 0.4189(4) 1.0773(5) 0.1604(2) 0.0443(12) Uani 1 1 d .
H45A H 0.4510 0.9845 0.1605 0.067 Uiso 1 1 calc GR
H45B H 0.3964 1.1267 0.1211 0.067 Uiso 1 1 calc GR
H45C H 0.3421 1.1083 0.1830 0.067 Uiso 1 1 calc GR
C47 C 0.4904(5) 1.1967(4) -0.3070(2) 0.0563(15) Uani 1 1 d .
H47A H 0.4624 1.2607 -0.3428 0.084 Uiso 1 1 calc GR
H47B H 0.5616 1.1995 -0.2886 0.084 Uiso 1 1 calc GR
H47C H 0.4181 1.2173 -0.2816 0.084 Uiso 1 1 calc GR
C48 C 0.4367(4) 1.0368(4) -0.34177(18) 0.0367(10) Uani 1 1 d .
H48A H 0.4738 0.9434 -0.3417 0.055 Uiso 1 1 calc GR
H48B H 0.4097 1.0862 -0.3808 0.055 Uiso 1 1 calc GR
H48C H 0.3618 1.0631 -0.3179 0.055 Uiso 1 1 calc GR
C49 C 1.1745(6) 0.8819(5) -0.2995(3) 0.0712(19) Uani 1 1 d .
H49A H 1.1187 0.8570 -0.2739 0.107 Uiso 1 1 calc GR
H49B H 1.1713 0.9612 -0.2912 0.107 Uiso 1 1 calc GR
H49C H 1.2634 0.8112 -0.2936 0.107 Uiso 1 1 calc GR
C51 C 1.2074(5) 0.9381(5) -0.4049(3) 0.0692(19) Uani 1 1 d .
H51A H 1.1666 0.9549 -0.4424 0.104 Uiso 1 1 calc GR
H51B H 1.2945 0.8645 -0.4023 0.104 Uiso 1 1 calc GR
H51C H 1.2125 1.0158 -0.3997 0.104 Uiso 1 1 calc GR
C52 C 1.1308(6) 0.9265(5) 0.2097(2) 0.0629(17) Uani 1 1 d .
H52A H 1.2199 0.8612 0.2218 0.094 Uiso 1 1 calc GR
H52B H 1.0712 0.9002 0.2314 0.094 Uiso 1 1 calc GR
H52C H 1.1157 1.0111 0.2168 0.094 Uiso 1 1 calc GR
C53 C 1.1991(5) 0.9618(5) 0.1071(3) 0.078(2) Uani 1 1 d .
H53A H 1.1742 0.9633 0.0684 0.117 Uiso 1 1 calc GR
H53B H 1.2876 0.8923 0.1171 0.117 Uiso 1 1 calc GR
H53C H 1.1944 1.0459 0.1089 0.117 Uiso 1 1 calc GR
C54 C 0.4826(4) 1.2244(4) 0.20248(19) 0.0394(11) Uani 1 1 d .
H54A H 0.5587 1.2243 0.2176 0.059 Uiso 1 1 calc GR
H54B H 0.4187 1.2378 0.2318 0.059 Uiso 1 1 calc GR
H54C H 0.4451 1.2950 0.1691 0.059 Uiso 1 1 calc GR

loop_
_atom_site_aniso_label
_atom_site_aniso_U_11
_atom_site_aniso_U_22
_atom_site_aniso_U_33
_atom_site_aniso_U_23
_atom_site_aniso_U_13
_atom_site_aniso_U_12
Ce1 0.00995(9) 0.01241(10) 0.00961(9) -0.00164(7) -0.00015(7) -0.00553(7)
Ce2 0.00944(9) 0.01177(9) 0.00993(9) -0.00167(7) -0.00035(7) -0.00470(7)
O1 0.0306(14) 0.0361(15) 0.0145(13) -0.0046(11) -0.0028(11) -0.0213(13)
O2 0.0227(13) 0.0456(17) 0.0164(13) -0.0087(11) 0.0014(10) -0.0147(13)
O3 0.0341(15) 0.0138(12) 0.0138(12) -0.0021(9) -0.0056(11) -0.0033(11)
O4 0.0188(12) 0.0149(12) 0.0143(12) -0.0050(9) 0.0016(9) -0.0071(10)
O5 0.0199(13) 0.0409(16) 0.0126(12) -0.0078(11) 0.0011(10) -0.0132(12)
O6 0.0215(13) 0.0303(14) 0.0126(12) -0.0049(10) -0.0004(10) -0.0150(11)
O7 0.0301(15) 0.0202(14) 0.0472(18) -0.0032(12) 0.0120(13) -0.0166(12)
O8 0.0172(12) 0.0184(13) 0.0366(16) -0.0073(11) -0.0011(11) -0.0041(11)
O9 0.0226(12) 0.0148(12) 0.0141(12) -0.0058(9) 0.0033(9) -0.0093(10)
O10 0.0157(12) 0.0230(13) 0.0275(14) 0.0025(10) -0.0017(10) -0.0122(11)
O11 0.0111(11) 0.0199(13) 0.0239(13) -0.0024(10) -0.0011(10) -0.0074(10)
O14 0.0169(12) 0.0155(13) 0.0396(16) -0.0055(11) -0.0034(11) -0.0022(11)
O15 0.0316(15) 0.0166(13) 0.0402(17) -0.0059(11) 0.0142(13) -0.0130(12)
O16 0.0360(15) 0.0174(13) 0.0111(12) -0.0001(9) -0.0031(10) -0.0074(12)
O18 0.0118(11) 0.0177(12) 0.0218(13) -0.0006(10) -0.0017(9) -0.0061(10)
O52 0.0158(12) 0.0195(13) 0.0306(15) 0.0033(10) -0.0028(10) -0.0114(11)
N1 0.0221(16) 0.0150(16) 0.043(2) -0.0071(14) 0.0089(15) -0.0032(13)
N2 0.0203(16) 0.0196(16) 0.0312(18) -0.0049(13) 0.0032(13) -0.0052(13)
N4 0.0310(19) 0.0259(19) 0.067(3) -0.0089(18) 0.0088(19) -0.0184(17)
N5 0.0259(18) 0.0240(19) 0.071(3) -0.0103(18) 0.0063(18) -0.0152(16)
C1 0.0215(17) 0.0138(17) 0.0104(16) -0.0004(12) -0.0028(13) -0.0053(14)
C2 0.0188(17) 0.0173(17) 0.0162(17) -0.0013(13) 0.0055(13) -0.0079(15)
C3 0.0207(17) 0.0194(18) 0.0191(18) -0.0049(14) 0.0005(14) -0.0108(15)
C4 0.0189(17) 0.0110(16) 0.0121(16) -0.0027(12) -0.0003(13) -0.0016(14)
C5 0.0185(17) 0.0192(18) 0.0163(17) -0.0045(13) 0.0029(14) -0.0079(15)
C6 0.0262(19) 0.035(2) 0.0161(18) -0.0076(15) 0.0073(15) -0.0151(18)
C7 0.029(2) 0.053(3) 0.029(2) -0.0096(19) 0.0118(17) -0.028(2)
C8 0.038(2) 0.072(3) 0.032(2) -0.018(2) 0.0045(19) -0.042(3)
C9 0.030(2) 0.056(3) 0.021(2) -0.0205(19) 0.0049(16) -0.026(2)
C10 0.0218(18) 0.0210(19) 0.0151(17) -0.0065(14) 0.0003(14) -0.0084(15)
C11 0.0229(18) 0.0167(18) 0.0140(17) -0.0051(13) -0.0004(14) -0.0067(15)
C12 0.0156(16) 0.0140(16) 0.0141(16) -0.0018(12) 0.0010(13) -0.0041(14)
C13 0.0241(18) 0.0228(19) 0.0133(17) -0.0037(14) -0.0003(14) -0.0089(16)
C14 0.026(2) 0.035(2) 0.0200(19) -0.0025(16) 0.0046(15) -0.0164(18)
C15 0.030(2) 0.040(2) 0.025(2) -0.0036(17) -0.0017(17) -0.023(2)
C17 0.0170(16) 0.0156(17) 0.0132(16) -0.0031(12) -0.0005(13) -0.0065(14)
C18 0.0163(16) 0.0154(17) 0.0112(16) -0.0034(12) -0.0004(13) -0.0035(14)
C19 0.0194(17) 0.0201(18) 0.0115(16) -0.0040(13) 0.0006(13) -0.0066(15)
C20 0.0175(17) 0.0194(18) 0.0169(17) -0.0048(13) -0.0021(13) -0.0085(15)
C21 0.0172(16) 0.0122(16) 0.0119(16) -0.0024(12) -0.0005(13) -0.0041(14)
C22 0.0176(16) 0.0153(17) 0.0122(16) -0.0030(12) -0.0001(13) -0.0049(14)
C23 0.0126(15) 0.0187(18) 0.0126(16) -0.0037(13) 0.0029(12) -0.0059(14)
C24 0.0124(15) 0.0192(18) 0.0184(17) -0.0046(13) 0.0010(13) -0.0101(14)
C25 0.0232(19) 0.033(2) 0.0184(19) -0.0029(15) -0.0014(15) -0.0156(17)
C26 0.0122(15) 0.0173(17) 0.0115(16) -0.0052(12) -0.0005(12) -0.0049(14)
C27 0.0099(15) 0.0137(16) 0.0218(18) -0.0030(13) -0.0004(13) -0.0038(13)
C28 0.0168(17) 0.029(2) 0.026(2) -0.0007(15) 0.0022(14) -0.0145(16)
C29 0.0136(16) 0.028(2) 0.0215(19) 0.0003(15) -0.0040(14) -0.0104(15)
C30 0.0127(15) 0.0150(17) 0.0199(17) -0.0038(13) -0.0001(13) -0.0070(13)
C31 0.0097(15) 0.0130(16) 0.0234(18) -0.0038(13) 0.0008(13) -0.0043(13)
C32 0.0134(16) 0.031(2) 0.029(2) -0.0026(16) 0.0034(14) -0.0119(16)
C34 0.0103(15) 0.0188(18) 0.0207(18) -0.0057(14) 0.0002(13) -0.0068(14)
C35 0.0109(15) 0.0134(16) 0.0208(17) -0.0016(13) 0.0005(13) -0.0077(13)
C36 0.040(2) 0.022(2) 0.034(2) -0.0056(17) 0.0068(19) -0.0162(19)
C38 0.0160(17) 0.0206(19) 0.029(2) -0.0064(15) 0.0026(15) -0.0056(15)
C39 0.030(2) 0.020(2) 0.035(2) -0.0057(16) 0.0061(18) -0.0149(17)
C40 0.0223(19) 0.052(3) 0.0189(19) -0.0003(17) 0.0013(15) -0.0169(19)
C41 0.025(2) 0.044(3) 0.024(2) -0.0003(17) -0.0040(16) -0.0167(19)
C42 0.0108(15) 0.026(2) 0.0240(19) -0.0029(15) -0.0027(14) -0.0070(15)
C43 0.0183(17) 0.024(2) 0.0232(19) -0.0018(15) 0.0041(14) -0.0095(16)
C45 0.017(2) 0.049(3) 0.052(3) -0.016(2) -0.0043(19) 0.000(2)
C47 0.042(3) 0.024(2) 0.099(5) -0.027(3) 0.018(3) -0.007(2)
C48 0.021(2) 0.038(2) 0.039(3) -0.0060(19) -0.0002(18) -0.0049(19)
C49 0.069(4) 0.042(3) 0.108(5) -0.001(3) -0.040(4) -0.030(3)
C51 0.043(3) 0.039(3) 0.141(6) -0.029(3) 0.049(3) -0.032(3)
C52 0.083(4) 0.039(3) 0.070(4) 0.000(3) -0.039(3) -0.031(3)
C53 0.044(3) 0.044(3) 0.150(6) -0.022(4) 0.047(4) -0.027(3)
C54 0.041(3) 0.022(2) 0.043(3) -0.0090(18) 0.016(2) -0.0055(19)

loop_
_atom_type_symbol
_atom_type_description
_atom_type_scat_dispersion_real
_atom_type_scat_dispersion_imag
_atom_type_scat_source
C C 0.0033 0.0016 'International Tables Vol C Tables 4.2.6.8 and 6.1.1.4'
H H 0.0000 0.0000 'International Tables Vol C Tables 4.2.6.8 and 6.1.1.4'
Ce Ce -0.2486 2.6331 'International Tables Vol C Tables 4.2.6.8 and 6.1.1.4'
N N 0.0061 0.0033 'International Tables Vol C Tables 4.2.6.8 and 6.1.1.4'
O O 0.0106 0.0060 'International Tables Vol C Tables 4.2.6.8 and 6.1.1.4'

loop_
_geom_angle_atom_site_label_1
_geom_angle_atom_site_label_2
_geom_angle_atom_site_label_3
_geom_angle
_geom_angle_site_symmetry_1
_geom_angle_site_symmetry_3
O1 Ce1 Ce2 112.88(6) . 2_765
O1 Ce1 O3 141.49(8) . .
O1 Ce1 O4 142.41(7) . .
O1 Ce1 C11 25.74(9) . .
O1 Ce1 C23 148.44(8) . .
O2 Ce1 Ce2 118.51(6) . 2_765
O2 Ce1 O1 51.46(8) . .
O2 Ce1 O3 150.37(8) . .
O2 Ce1 O4 145.40(8) . .
O2 Ce1 O7 95.05(9) . .
O2 Ce1 O8 78.09(8) . .
O2 Ce1 C11 25.71(9) . .
O2 Ce1 C23 160.01(9) . .
O3 Ce1 Ce2 83.45(5) . 2_765
O3 Ce1 O4 49.09(7) . .
O3 Ce1 C11 156.60(9) . .
O3 Ce1 C23 24.35(8) . .
O4 Ce1 Ce2 35.02(5) . 2_765
O4 Ce1 C11 153.57(8) . .
O4 Ce1 C23 24.83(8) . .
O7 Ce1 Ce2 141.09(7) . 2_765
O7 Ce1 O1 71.82(8) . .
O7 Ce1 O3 74.22(9) . .
O7 Ce1 O4 118.88(8) . .
O7 Ce1 O8 71.15(8) . .
O7 Ce1 C11 83.00(10) . .
O7 Ce1 C23 95.82(9) . .
O8 Ce1 Ce2 131.45(6) . 2_765
O8 Ce1 O1 112.19(8) . .
O8 Ce1 O3 72.32(8) . .
O8 Ce1 O4 105.21(8) . .
O8 Ce1 C11 95.55(9) . .
O8 Ce1 C23 89.64(8) . .
O9 Ce1 Ce2 38.70(5) 2_765 2_765
O9 Ce1 O1 78.08(8) 2_765 .
O9 Ce1 O2 83.95(8) 2_765 .
O9 Ce1 O3 121.69(7) 2_765 .
O9 Ce1 O4 73.71(7) 2_765 .
O9 Ce1 O7 141.65(8) 2_765 .
O9 Ce1 O8 144.33(8) 2_765 .
O9 Ce1 O11 74.61(8) 2_765 .
O9 Ce1 C11 79.89(8) 2_765 .
O9 Ce1 C23 97.65(8) 2_765 .
O10 Ce1 Ce2 67.14(5) . 2_765
O10 Ce1 O1 125.60(8) . .
O10 Ce1 O2 79.67(8) . .
O10 Ce1 O3 92.70(8) . .
O10 Ce1 O4 69.08(7) . .
O10 Ce1 O7 143.67(8) . .
O10 Ce1 O8 72.59(8) . .
O10 Ce1 O9 74.03(8) . 2_765
O10 Ce1 O11 134.87(8) . .
O10 Ce1 C11 102.84(9) . .
O10 Ce1 C23 81.63(9) . .
O11 Ce1 Ce2 68.05(5) . 2_765
O11 Ce1 O1 77.46(8) . .
O11 Ce1 O2 127.77(8) . .
O11 Ce1 O3 77.25(8) . .
O11 Ce1 O4 71.50(7) . .
O11 Ce1 O7 76.08(8) . .
O11 Ce1 O8 140.01(8) . .
O11 Ce1 C11 102.66(9) . .
O11 Ce1 C23 71.32(8) . .
C11 Ce1 Ce2 118.58(7) . 2_765
C11 Ce1 C23 173.96(9) . .
C23 Ce1 Ce2 59.17(6) . 2_765
O4 Ce2 Ce1 38.34(5) 2_765 2_765
O4 Ce2 O5 84.67(8) 2_765 1_554
O4 Ce2 O6 79.73(7) 2_765 1_554
O4 Ce2 O9 73.10(7) 2_765 .
O4 Ce2 O14 143.94(8) 2_765 .
O4 Ce2 O15 141.20(8) 2_765 .
O4 Ce2 O16 120.94(7) 2_765 .
O4 Ce2 C22 82.13(8) 2_765 1_554
O4 Ce2 C26 97.01(8) 2_765 .
O5 Ce2 Ce1 117.83(6) 1_554 2_765
O5 Ce2 O6 51.26(7) 1_554 1_554
O5 Ce2 O9 144.31(8) 1_554 .
O5 Ce2 O14 76.17(8) 1_554 .
O5 Ce2 O16 150.10(8) 1_554 .
O5 Ce2 C22 25.64(8) 1_554 1_554
O5 Ce2 C26 158.62(8) 1_554 .
O6 Ce2 Ce1 115.11(5) 1_554 2_765
O6 Ce2 O9 144.38(7) 1_554 .
O6 Ce2 O16 141.43(8) 1_554 .
O6 Ce2 C22 25.64(8) 1_554 1_554
O6 Ce2 C26 150.06(8) 1_554 .
O9 Ce2 Ce1 34.76(5) . 2_765
O9 Ce2 C22 155.10(8) . 1_554
O9 Ce2 C26 24.85(8) . .
O14 Ce2 Ce1 130.93(6) . 2_765
O14 Ce2 O6 109.51(8) . 1_554
O14 Ce2 O9 106.02(8) . .
O14 Ce2 O16 73.95(8) . .
O14 Ce2 C22 92.43(9) . 1_554
O14 Ce2 C26 90.72(8) . .
O15 Ce2 Ce1 141.24(6) . 2_765
O15 Ce2 O5 96.29(9) . 1_554
O15 Ce2 O6 71.32(8) . 1_554
O15 Ce2 O9 118.59(8) . .
O15 Ce2 O14 72.10(8) . .
O15 Ce2 O16 73.75(8) . .
O15 Ce2 C22 82.61(9) . 1_554
O15 Ce2 C26 95.58(9) . .
O16 Ce2 Ce1 83.35(5) . 2_765
O16 Ce2 O9 49.18(7) . .
O16 Ce2 C22 155.35(8) . 1_554
O16 Ce2 C26 24.39(8) . .
O18 Ce2 Ce1 67.59(5) 2_765 2_765
O18 Ce2 O4 72.23(8) 2_765 2_765
O18 Ce2 O5 128.20(8) 2_765 1_554
O18 Ce2 O6 78.84(7) 2_765 1_554
O18 Ce2 O9 71.29(7) 2_765 .
O18 Ce2 O14 142.91(8) 2_765 .
O18 Ce2 O15 77.17(8) 2_765 .
O18 Ce2 O16 77.95(8) 2_765 .
O18 Ce2 C22 103.83(9) 2_765 1_554
O18 Ce2 C26 71.93(8) 2_765 .
O52 Ce2 Ce1 66.13(5) 2_765 2_765
O52 Ce2 O4 73.62(8) 2_765 2_765
O52 Ce2 O5 77.84(8) 2_765 1_554
O52 Ce2 O6 124.18(8) 2_765 1_554
O52 Ce2 O9 69.38(8) 2_765 .
O52 Ce2 O14 72.64(8) 2_765 .
O52 Ce2 O15 144.64(8) 2_765 .
O52 Ce2 O16 93.97(8) 2_765 .
O52 Ce2 O18 133.62(8) 2_765 2_765
O52 Ce2 C22 101.55(9) 2_765 1_554
O52 Ce2 C26 82.19(9) 2_765 .
C22 Ce2 Ce1 120.40(6) 1_554 2_765
C22 Ce2 C26 175.70(9) 1_554 .
C26 Ce2 Ce1 59.04(6) . 2_765
C11 O1 Ce1 92.1(2) . .
C11 O2 Ce1 95.2(2) . .
C23 O3 Ce1 96.0(2) . .
Ce2 O4 Ce1 106.65(8) 2_765 .
C23 O4 Ce1 92.57(19) . .
C23 O4 Ce2 154.6(2) . 2_765
C22 O5 Ce2 94.9(2) . 1_556
C22 O6 Ce2 92.8(2) . 1_556
C36 O7 Ce1 129.4(2) . .
C43 O8 Ce1 129.2(2) . .
Ce1 O9 Ce2 106.54(8) 2_765 .
C26 O9 Ce1 156.4(2) . 2_765
C26 O9 Ce2 91.50(18) . .
C24 O10 Ce1 139.5(2) . .
C34 O11 Ce1 136.7(2) . .
C38 O14 Ce2 131.3(2) . .
C39 O15 Ce2 130.0(2) . .
C26 O16 Ce2 97.4(2) . .
C24 O18 Ce2 137.7(2) . 2_765
C34 O52 Ce2 142.3(2) . 2_765
C38 N1 C47 121.5(4) . .
C38 N1 C48 121.1(3) . .
C48 N1 C47 117.3(3) . .
C43 N2 C45 120.0(3) . .
C43 N2 C54 122.0(4) . .
C54 N2 C45 118.0(3) . .
C36 N4 C52 120.9(4) . .
C36 N4 C53 120.0(5) . .
C52 N4 C53 119.1(5) . .
C39 N5 C49 121.4(4) . .
C39 N5 C51 121.5(4) . .
C49 N5 C51 117.1(4) . .
C2 C1 C10 119.8(3) . .
C2 C1 C11 116.2(3) . .
C10 C1 C11 123.9(3) . .
C1 C2 H2 119.3 . .
C1 C2 C3 121.3(3) . .
C3 C2 H2 119.3 . .
C2 C3 H3 119.9 . .
C4 C3 C2 120.1(3) . .
C4 C3 H3 119.9 . .
C3 C4 C5 120.9(3) . .
C3 C4 C26 118.7(3) . .
C5 C4 C26 120.3(3) . .
C4 C5 C6 121.4(3) . .
C4 C5 C10 119.3(3) . .
C6 C5 C10 119.3(3) . .
C5 C6 H6 119.7 . .
C7 C6 C5 120.6(3) . .
C7 C6 H6 119.7 . .
C6 C7 H7 119.8 . .
C6 C7 C8 120.3(4) . .
C8 C7 H7 119.8 . .
C7 C8 H8 119.7 . .
C9 C8 C7 120.5(4) . .
C9 C8 H8 119.7 . .
C8 C9 H9 119.3 . .
C8 C9 C10 121.4(4) . .
C10 C9 H9 119.3 . .
C1 C10 C5 118.5(3) . .
C9 C10 C1 123.8(3) . .
C9 C10 C5 117.7(3) . .
O1 C11 Ce1 62.15(18) . .
O1 C11 O2 121.2(3) . .
O1 C11 C1 121.1(3) . .
O2 C11 Ce1 59.06(17) . .
O2 C11 C1 117.6(3) . .
C1 C11 Ce1 176.3(3) . .
C13 C12 C17 119.3(3) . .
C13 C12 C21 121.4(3) . .
C17 C12 C21 119.3(3) . .
C12 C13 H13 119.2 . .
C14 C13 C12 121.5(3) . .
C14 C13 H13 119.2 . .
C13 C14 H14 120.2 . .
C13 C14 C15 119.6(4) . .
C15 C14 H14 120.2 . .
C14 C15 H15 119.5 . .
C25 C15 C14 121.0(4) . .
C25 C15 H15 119.5 . .
C12 C17 C18 118.7(3) . .
C12 C17 C25 117.5(3) . .
C25 C17 C18 123.8(3) . .
C17 C18 C22 124.1(3) . .
C19 C18 C17 119.4(3) . .
C19 C18 C22 116.5(3) . .
C18 C19 H19 119.2 . .
C18 C19 C20 121.6(3) . .
C20 C19 H19 119.2 . .
C19 C20 H20 119.7 . .
C21 C20 C19 120.5(3) . .
C21 C20 H20 119.7 . .
C12 C21 C23 120.1(3) . .
C20 C21 C12 120.4(3) . .
C20 C21 C23 119.5(3) . .
O5 C22 Ce2 59.45(17) . 1_556
O5 C22 C18 117.7(3) . .
O6 C22 Ce2 61.55(17) . 1_556
O6 C22 O5 120.9(3) . .
O6 C22 C18 121.3(3) . .
C18 C22 Ce2 176.3(2) . 1_556
O3 C23 Ce1 59.62(17) . .
O3 C23 O4 121.9(3) . .
O3 C23 C21 120.2(3) . .
O4 C23 Ce1 62.60(17) . .
O4 C23 C21 117.9(3) . .
C21 C23 Ce1 174.8(2) . .
O10 C24 O18 126.3(3) . .
O10 C24 C27 116.7(3) . .
O18 C24 C27 116.9(3) . .
C15 C25 C17 121.1(3) . .
C15 C25 H25 119.4 . .
C17 C25 H25 119.4 . .
O9 C26 Ce2 63.65(17) . .
O9 C26 C4 119.3(3) . .
O16 C26 Ce2 58.23(17) . .
O16 C26 O9 121.7(3) . .
O16 C26 C4 119.0(3) . .
C4 C26 Ce2 175.1(2) . .
C28 C27 C24 117.1(3) . .
C28 C27 C31 120.7(3) . .
C31 C27 C24 122.1(3) . .
C27 C28 H28 120.0 . .
C27 C28 C29 120.1(3) . .
C29 C28 H28 120.0 . .
C28 C29 H29 119.4 . .
C35 C29 C28 121.2(3) . .
C35 C29 H29 119.4 . .
C31 C30 C35 119.3(3) . .
C32 C30 C31 118.7(3) . .
C32 C30 C35 121.9(3) . .
C27 C31 C30 118.7(3) . .
C42 C31 C27 122.6(3) . .
C42 C31 C30 118.6(3) . .
C30 C32 H32 119.7 . .
C40 C32 C30 120.6(3) . .
C40 C32 H32 119.7 . .
O11 C34 C35 116.9(3) . 1_655
O52 C34 O11 126.1(3) . .
O52 C34 C35 117.0(3) . 1_655
C29 C35 C30 119.7(3) . .
C29 C35 C34 117.9(3) . 1_455
C30 C35 C34 122.3(3) . 1_455
O7 C36 N4 124.8(4) . .
O7 C36 H36 117.6 . .
N4 C36 H36 117.6 . .
O14 C38 N1 124.2(4) . .
O14 C38 H38 117.9 . .
N1 C38 H38 117.9 . .
O15 C39 N5 125.9(4) . .
O15 C39 H39 117.1 . .
N5 C39 H39 117.1 . .
C32 C40 H40 119.7 . .
C32 C40 C41 120.5(4) . .
C41 C40 H40 119.7 . .
C40 C41 H41 119.6 . .
C42 C41 C40 120.9(4) . .
C42 C41 H41 119.6 . .
C31 C42 H42 119.7 . .
C41 C42 C31 120.6(3) . .
C41 C42 H42 119.7 . .
O8 C43 N2 124.4(4) . .
O8 C43 H43 117.8 . .
N2 C43 H43 117.8 . .
N2 C45 H45A 109.5 . .
N2 C45 H45B 109.5 . .
N2 C45 H45C 109.5 . .
H45A C45 H45B 109.5 . .
H45A C45 H45C 109.5 . .
H45B C45 H45C 109.5 . .
N1 C47 H47A 109.5 . .
N1 C47 H47B 109.5 . .
N1 C47 H47C 109.5 . .
H47A C47 H47B 109.5 . .
H47A C47 H47C 109.5 . .
H47B C47 H47C 109.5 . .
N1 C48 H48A 109.5 . .
N1 C48 H48B 109.5 . .
N1 C48 H48C 109.5 . .
H48A C48 H48B 109.5 . .
H48A C48 H48C 109.5 . .
H48B C48 H48C 109.5 . .
N5 C49 H49A 109.5 . .
N5 C49 H49B 109.5 . .
N5 C49 H49C 109.5 . .
H49A C49 H49B 109.5 . .
H49A C49 H49C 109.5 . .
H49B C49 H49C 109.5 . .
N5 C51 H51A 109.5 . .
N5 C51 H51B 109.5 . .
N5 C51 H51C 109.5 . .
H51A C51 H51B 109.5 . .
H51A C51 H51C 109.5 . .
H51B C51 H51C 109.5 . .
N4 C52 H52A 109.5 . .
N4 C52 H52B 109.5 . .
N4 C52 H52C 109.5 . .
H52A C52 H52B 109.5 . .
H52A C52 H52C 109.5 . .
H52B C52 H52C 109.5 . .
N4 C53 H53A 109.5 . .
N4 C53 H53B 109.5 . .
N4 C53 H53C 109.5 . .
H53A C53 H53B 109.5 . .
H53A C53 H53C 109.5 . .
H53B C53 H53C 109.5 . .
N2 C54 H54A 109.5 . .
N2 C54 H54B 109.5 . .
N2 C54 H54C 109.5 . .
H54A C54 H54B 109.5 . .
H54A C54 H54C 109.5 . .
H54B C54 H54C 109.5 . .

loop_
_geom_bond_atom_site_label_1
_geom_bond_atom_site_label_2
_geom_bond_distance
_geom_bond_site_symmetry_2
Ce1 Ce2 4.1420(4) 2_765
Ce1 O1 2.566(2) .
Ce1 O2 2.498(2) .
Ce1 O3 2.618(2) .
Ce1 O4 2.682(2) .
Ce1 O7 2.501(2) .
Ce1 O8 2.528(2) .
Ce1 O9 2.464(2) 2_765
Ce1 O10 2.464(2) .
Ce1 O11 2.476(2) .
Ce1 C11 2.900(3) .
Ce1 C23 3.017(3) .
Ce2 Ce1 4.1420(4) 2_765
Ce2 O4 2.481(2) 2_765
Ce2 O5 2.520(2) 1_554
Ce2 O6 2.566(2) 1_554
Ce2 O9 2.701(2) .
Ce2 O14 2.522(2) .
Ce2 O15 2.511(2) .
Ce2 O16 2.583(2) .
Ce2 O18 2.461(2) 2_765
Ce2 O52 2.438(2) 2_765
Ce2 C22 2.915(3) 1_554
Ce2 C26 3.014(3) .
O1 C11 1.260(4) .
O2 C11 1.263(4) .
O3 C23 1.251(4) .
O4 Ce2 2.481(2) 2_765
O4 C23 1.268(4) .
O5 Ce2 2.520(2) 1_556
O5 C22 1.266(4) .
O6 Ce2 2.566(2) 1_556
O6 C22 1.263(4) .
O7 C36 1.234(5) .
O8 C43 1.230(4) .
O9 Ce1 2.464(2) 2_765
O9 C26 1.267(4) .
O10 C24 1.255(4) .
O11 C34 1.263(4) .
O14 C38 1.227(4) .
O15 C39 1.244(4) .
O16 C26 1.255(4) .
O18 Ce2 2.461(2) 2_765
O18 C24 1.268(4) .
O52 Ce2 2.438(2) 2_765
O52 C34 1.248(4) .
N1 C38 1.322(4) .
N1 C47 1.462(5) .
N1 C48 1.452(5) .
N2 C43 1.327(4) .
N2 C45 1.466(5) .
N2 C54 1.465(5) .
N4 C36 1.324(5) .
N4 C52 1.447(6) .
N4 C53 1.467(6) .
N5 C39 1.305(5) .
N5 C49 1.457(6) .
N5 C51 1.460(6) .
C1 C2 1.377(5) .
C1 C10 1.435(5) .
C1 C11 1.510(4) .
C2 H2 0.9300 .
C2 C3 1.419(5) .
C3 H3 0.9300 .
C3 C4 1.361(5) .
C4 C5 1.423(5) .
C4 C26 1.508(4) .
C5 C6 1.427(5) .
C5 C10 1.438(5) .
C6 H6 0.9300 .
C6 C7 1.369(5) .
C7 H7 0.9300 .
C7 C8 1.410(5) .
C8 H8 0.9300 .
C8 C9 1.374(5) .
C9 H9 0.9300 .
C9 C10 1.422(5) .
C12 C13 1.419(5) .
C12 C17 1.429(4) .
C12 C21 1.435(5) .
C13 H13 0.9300 .
C13 C14 1.356(5) .
C14 H14 0.9300 .
C14 C15 1.412(5) .
C15 H15 0.9300 .
C15 C25 1.363(5) .
C17 C18 1.441(5) .
C17 C25 1.429(5) .
C18 C19 1.382(5) .
C18 C22 1.510(4) .
C19 H19 0.9300 .
C19 C20 1.403(4) .
C20 H20 0.9300 .
C20 C21 1.368(5) .
C21 C23 1.509(4) .
C22 Ce2 2.915(3) 1_556
C24 C27 1.521(4) .
C25 H25 0.9300 .
C27 C28 1.379(5) .
C27 C31 1.425(5) .
C28 H28 0.9300 .
C28 C29 1.415(5) .
C29 H29 0.9300 .
C29 C35 1.374(5) .
C30 C31 1.432(4) .
C30 C32 1.426(5) .
C30 C35 1.433(4) .
C31 C42 1.424(5) .
C32 H32 0.9300 .
C32 C40 1.366(5) .
C34 C35 1.517(4) 1_655
C35 C34 1.517(4) 1_455
C36 H36 0.9300 .
C38 H38 0.9300 .
C39 H39 0.9300 .
C40 H40 0.9300 .
C40 C41 1.405(5) .
C41 H41 0.9300 .
C41 C42 1.364(5) .
C42 H42 0.9300 .
C43 H43 0.9300 .
C45 H45A 0.9600 .
C45 H45B 0.9600 .
C45 H45C 0.9600 .
C47 H47A 0.9600 .
C47 H47B 0.9600 .
C47 H47C 0.9600 .
C48 H48A 0.9600 .
C48 H48B 0.9600 .
C48 H48C 0.9600 .
C49 H49A 0.9600 .
C49 H49B 0.9600 .
C49 H49C 0.9600 .
C51 H51A 0.9600 .
C51 H51B 0.9600 .
C51 H51C 0.9600 .
C52 H52A 0.9600 .
C52 H52B 0.9600 .
C52 H52C 0.9600 .
C53 H53A 0.9600 .
C53 H53B 0.9600 .
C53 H53C 0.9600 .
C54 H54A 0.9600 .
C54 H54B 0.9600 .
C54 H54C 0.9600 .

loop_
_geom_torsion_atom_site_label_1
_geom_torsion_atom_site_label_2
_geom_torsion_atom_site_label_3
_geom_torsion_atom_site_label_4
_geom_torsion
_geom_torsion_site_symmetry_1
_geom_torsion_site_symmetry_4
Ce1 O1 C11 O2 0.6(3) . .
Ce1 O1 C11 C1 -178.0(3) . .
Ce1 O2 C11 O1 -0.6(4) . .
Ce1 O2 C11 C1 178.0(3) . .
Ce1 O3 C23 O4 -6.9(3) . .
Ce1 O3 C23 C21 174.0(3) . .
Ce1 O4 C23 O3 6.7(3) . .
Ce1 O4 C23 C21 -174.2(3) . .
Ce1 O7 C36 N4 -106.7(4) . .
Ce1 O8 C43 N2 -177.7(2) . .
Ce1 O9 C26 Ce2 140.6(5) 2_765 .
Ce1 O9 C26 O16 145.8(4) 2_765 .
Ce1 O9 C26 C4 -35.1(7) 2_765 .
Ce1 O10 C24 O18 -11.3(6) . .
Ce1 O10 C24 C27 171.7(2) . .
Ce1 O11 C34 O52 -6.2(6) . .
Ce1 O11 C34 C35 171.9(2) . 1_655
Ce2 O4 C23 Ce1 139.8(5) 2_765 .
Ce2 O4 C23 O3 146.6(4) 2_765 .
Ce2 O4 C23 C21 -34.3(7) 2_765 .
Ce2 O5 C22 O6 3.3(3) 1_556 .
Ce2 O5 C22 C18 -177.2(2) 1_556 .
Ce2 O6 C22 O5 -3.3(3) 1_556 .
Ce2 O6 C22 C18 177.3(3) 1_556 .
Ce2 O9 C26 O16 5.2(3) . .
Ce2 O9 C26 C4 -175.6(3) . .
Ce2 O14 C38 N1 179.7(3) . .
Ce2 O15 C39 N5 -103.9(4) . .
Ce2 O16 C26 O9 -5.5(3) . .
Ce2 O16 C26 C4 175.4(3) . .
Ce2 O18 C24 O10 20.3(6) 2_765 .
Ce2 O18 C24 C27 -162.7(2) 2_765 .
Ce2 O52 C34 O11 -6.4(6) 2_765 .
Ce2 O52 C34 C35 175.5(2) 2_765 1_655
O10 C24 C27 C28 41.6(5) . .
O10 C24 C27 C31 -136.5(3) . .
O18 C24 C27 C28 -135.7(3) . .
O18 C24 C27 C31 46.2(5) . .
C1 C2 C3 C4 -2.2(5) . .
C2 C1 C10 C5 1.3(5) . .
C2 C1 C10 C9 179.4(3) . .
C2 C1 C11 O1 159.5(3) . .
C2 C1 C11 O2 -19.1(4) . .
C2 C3 C4 C5 2.6(5) . .
C2 C3 C4 C26 -173.7(3) . .
C3 C4 C5 C6 178.0(3) . .
C3 C4 C5 C10 -1.1(5) . .
C3 C4 C26 O9 -67.8(4) . .
C3 C4 C26 O16 111.4(4) . .
C4 C5 C6 C7 179.8(3) . .
C4 C5 C10 C1 -0.9(5) . .
C4 C5 C10 C9 -179.2(3) . .
C5 C4 C26 O9 115.8(4) . .
C5 C4 C26 O16 -65.0(4) . .
C5 C6 C7 C8 -0.4(6) . .
C6 C5 C10 C1 -180.0(3) . .
C6 C5 C10 C9 1.8(5) . .
C6 C7 C8 C9 1.5(7) . .
C7 C8 C9 C10 -0.8(7) . .
C8 C9 C10 C1 -178.9(4) . .
C8 C9 C10 C5 -0.8(6) . .
C10 C1 C2 C3 0.2(5) . .
C10 C1 C11 O1 -18.1(5) . .
C10 C1 C11 O2 163.2(3) . .
C10 C5 C6 C7 -1.2(5) . .
C11 C1 C2 C3 -177.5(3) . .
C11 C1 C10 C5 178.9(3) . .
C11 C1 C10 C9 -3.0(5) . .
C12 C13 C14 C15 -1.6(5) . .
C12 C17 C18 C19 1.0(5) . .
C12 C17 C18 C22 179.5(3) . .
C12 C17 C25 C15 -0.6(5) . .
C12 C21 C23 O3 -64.2(4) . .
C12 C21 C23 O4 116.7(3) . .
C13 C12 C17 C18 -179.6(3) . .
C13 C12 C17 C25 0.5(5) . .
C13 C12 C21 C20 178.0(3) . .
C13 C12 C21 C23 -2.3(5) . .
C13 C14 C15 C25 1.5(6) . .
C14 C15 C25 C17 -0.4(6) . .
C17 C12 C13 C14 0.6(5) . .
C17 C12 C21 C20 -0.3(5) . .
C17 C12 C21 C23 179.3(3) . .
C17 C18 C19 C20 0.8(5) . .
C17 C18 C22 O5 162.8(3) . .
C17 C18 C22 O6 -17.8(5) . .
C18 C17 C25 C15 179.5(3) . .
C18 C19 C20 C21 -2.4(5) . .
C19 C18 C22 O5 -18.7(4) . .
C19 C18 C22 O6 160.7(3) . .
C19 C20 C21 C12 2.1(5) . .
C19 C20 C21 C23 -177.6(3) . .
C20 C21 C23 O3 115.5(4) . .
C20 C21 C23 O4 -63.6(4) . .
C21 C12 C13 C14 -177.8(3) . .
C21 C12 C17 C18 -1.2(4) . .
C21 C12 C17 C25 178.9(3) . .
C22 C18 C19 C20 -177.8(3) . .
C24 C27 C28 C29 178.8(3) . .
C24 C27 C31 C30 -177.6(3) . .
C24 C27 C31 C42 6.4(5) . .
C25 C17 C18 C19 -179.1(3) . .
C25 C17 C18 C22 -0.7(5) . .
C26 C4 C5 C6 -5.8(5) . .
C26 C4 C5 C10 175.2(3) . .
C27 C28 C29 C35 -1.4(6) . .
C27 C31 C42 C41 174.4(3) . .
C28 C27 C31 C30 4.4(5) . .
C28 C27 C31 C42 -171.7(3) . .
C28 C29 C35 C30 4.4(5) . .
C28 C29 C35 C34 -175.6(3) . 1_455
C30 C31 C42 C41 -1.6(5) . .
C30 C32 C40 C41 -1.9(6) . .
C31 C27 C28 C29 -3.1(5) . .
C31 C30 C32 C40 3.3(5) . .
C31 C30 C35 C29 -2.9(5) . .
C31 C30 C35 C34 177.1(3) . 1_455
C32 C30 C31 C27 -177.8(3) . .
C32 C30 C31 C42 -1.6(5) . .
C32 C30 C35 C29 173.4(3) . .
C32 C30 C35 C34 -6.7(5) . 1_455
C32 C40 C41 C42 -1.4(6) . .
C35 C30 C31 C27 -1.4(5) . .
C35 C30 C31 C42 174.8(3) . .
C35 C30 C32 C40 -173.0(3) . .
C40 C41 C42 C31 3.2(6) . .
C45 N2 C43 O8 -1.4(6) . .
C47 N1 C38 O14 179.7(4) . .
C48 N1 C38 O14 -1.6(6) . .
C49 N5 C39 O15 -0.2(6) . .
C51 N5 C39 O15 180.0(4) . .
C52 N4 C36 O7 1.2(6) . .
C53 N4 C36 O7 -179.6(4) . .
C54 N2 C43 O8 179.7(4) . .
